data_7234357
loop_
_publ_author_name
'Devogelaer, Jan-Joris'
'Brugman, Sander J.T.'
'meekes, hugo'
'Tinnemans, Paul T.'
'Vlieg, Elias'
'de Gelder, Rene'

_publ_section_title
;
 Cocrystal design by network-based link prediction
;
_journal_name_full CrystEngComm
_journal_paper_doi 10.1039/C9CE01110B
_journal_year 2019
_chemical_formula_moiety 'C12 H11.56 N2, 2(C8 H5.22 O4)'
_chemical_formula_sum 'C28 H22 N2 O8'
_chemical_formula_weight 514.47
_space_group_crystal_system monoclinic
_space_group_IT_number 14
_space_group_name_Hall '-P 2yn'
_space_group_name_H-M_alt 'P 1 21/n 1'
_symmetry_space_group_name_Hall '-P 2yn'
_symmetry_space_group_name_H-M 'P 1 21/n 1'
_atom_sites_solution_hydrogens mixed
_atom_sites_solution_primary direct
_atom_sites_solution_secondary difmap
_audit_creation_method SHELXL-2018/3
_audit_update_record
;
2019-07-16 deposited with the CCDC.    2019-10-02 downloaded from the CCDC.
;
_cell_angle_alpha 90
_cell_angle_beta 106.176(3)
_cell_angle_gamma 90
_cell_formula_units_Z 2
_cell_length_a 13.0785(6)
_cell_length_b 4.9373(2)
_cell_length_c 18.7535(9)
_cell_measurement_reflns_used 7336
_cell_measurement_temperature 150(2)
_cell_measurement_theta_max 33.0
_cell_measurement_theta_min 3.2
_cell_volume 1163.02(9)
_computing_cell_refinement Peakref
_computing_data_collection Apex3
_computing_data_reduction SAINT,SADABS-2014/5
_computing_molecular_graphics 'PLATON, Shelxle'
_computing_structure_refinement 'SHELXL-2016/6 (Sheldrick, 2016)'
_computing_structure_solution 'SHELXT 2014/4 (Sheldrick, 2014)'
_diffrn_ambient_temperature 150(2)
_diffrn_detector_area_resol_mean 10.4
_diffrn_measured_fraction_theta_full 0.998
_diffrn_measured_fraction_theta_max 0.997
_diffrn_measurement_device 'Bruker D8 Quest Apex3'
_diffrn_measurement_method '\f and \w scans'
_diffrn_radiation_detector Photon100
_diffrn_radiation_monochromator graphite
_diffrn_radiation_type MoK\a
_diffrn_radiation_wavelength 0.71073
_diffrn_reflns_av_R_equivalents 0.0378
_diffrn_reflns_av_unetI/netI 0.0300
_diffrn_reflns_Laue_measured_fraction_full 0.998
_diffrn_reflns_Laue_measured_fraction_max 0.997
_diffrn_reflns_limit_h_max 20
_diffrn_reflns_limit_h_min -20
_diffrn_reflns_limit_k_max 7
_diffrn_reflns_limit_k_min -7
_diffrn_reflns_limit_l_max 27
_diffrn_reflns_limit_l_min -28
_diffrn_reflns_number 23067
_diffrn_reflns_point_group_measured_fraction_full 0.998
_diffrn_reflns_point_group_measured_fraction_max 0.997
_diffrn_reflns_theta_full 25.242
_diffrn_reflns_theta_max 33.180
_diffrn_reflns_theta_min 2.262
_diffrn_source 'sealed tube'
_exptl_absorpt_coefficient_mu 0.109
_exptl_absorpt_correction_T_max 0.7465
_exptl_absorpt_correction_T_min 0.6369
_exptl_absorpt_correction_type multi-scan
_exptl_absorpt_process_details
;
 SADABS 2016/2: Krause, L., Herbst-Irmer, R., Sheldrick G.M. & Stalke D.,
 J. Appl. Cryst. 48 (2015) 3-10
;
_exptl_crystal_colour orange
_exptl_crystal_density_diffrn 1.469
_exptl_crystal_description needle
_exptl_crystal_F_000 536
_exptl_crystal_size_max 0.472
_exptl_crystal_size_mid 0.282
_exptl_crystal_size_min 0.054
_refine_diff_density_max 0.456
_refine_diff_density_min -0.231
_refine_diff_density_rms 0.059
_refine_ls_extinction_method none
_refine_ls_goodness_of_fit_ref 1.007
_refine_ls_hydrogen_treatment mixed
_refine_ls_matrix_type full
_refine_ls_number_parameters 183
_refine_ls_number_reflns 4443
_refine_ls_number_restraints 0
_refine_ls_restrained_S_all 1.007
_refine_ls_R_factor_all 0.0651
_refine_ls_R_factor_gt 0.0449
_refine_ls_shift/su_max 0.000
_refine_ls_shift/su_mean 0.000
_refine_ls_structure_factor_coef Fsqd
_refine_ls_weighting_details 'w=1/[\s^2^(Fo^2^)+(0.0789P)^2^+0.2765P] where P=(Fo^2^+2Fc^2^)/3'
_refine_ls_weighting_scheme calc
_refine_ls_wR_factor_gt 0.1225
_refine_ls_wR_factor_ref 0.1356
_reflns_Friedel_coverage 0.000
_reflns_number_gt 3359
_reflns_number_total 4443
_reflns_threshold_expression 'I > 2\s(I)'
_cod_data_source_file c9ce01110b2.cif
_cod_data_source_block p1910a
_cod_database_code 7234357
_shelx_shelxl_version_number 2018/3
_shelx_space_group_comment
;
The symmetry employed for this shelxl refinement is uniquely defined
by the following loop, which should always be used as a source of
symmetry information in preference to the above space-group names.
They are only intended as comments.
;
_shelx_estimated_absorpt_t_min 0.950
_shelx_estimated_absorpt_t_max 0.994

loop_
_space_group_symop_operation_xyz
'x, y, z'
'-x+1/2, y+1/2, -z+1/2'
'-x, -y, -z'
'x-1/2, -y-1/2, z-1/2'

loop_
_atom_site_label
_atom_site_type_symbol
_atom_site_fract_x
_atom_site_fract_y
_atom_site_fract_z
_atom_site_U_iso_or_equiv
_atom_site_adp_type
_atom_site_occupancy
_atom_site_site_symmetry_order
_atom_site_calc_flag
_atom_site_refinement_flags_posn
_atom_site_refinement_flags_adp
_atom_site_refinement_flags_occupancy
O01 O 0.28469(6) 0.8816(2) 0.10663(7) 0.0457(3) Uani 1 1 d . . .
H01 H 0.3327(17) 0.759(5) 0.1483(13) 0.068 Uiso 1 1 d . U .
O02 O 0.29387(6) 1.2112(2) 0.03143(5) 0.0369(2) Uani 1 1 d . . .
C03 C 0.33937(8) 1.0503(2) 0.07875(6) 0.0229(2) Uani 1 1 d . . .
C04 C 0.46018(7) 1.0463(2) 0.10566(5) 0.01592(18) Uani 1 1 d . . .
C05 C 0.50737(8) 1.2323(2) 0.06832(6) 0.0248(2) Uani 1 1 d . . .
H05 H 0.462610 1.341312 0.030588 0.030 Uiso 1 1 calc R U .
C06 C 0.61637(8) 1.2642(2) 0.08398(7) 0.0245(2) Uani 1 1 d . . .
H06 H 0.645475 1.392120 0.057218 0.029 Uiso 1 1 calc R U .
C07 C 0.68251(7) 1.1083(2) 0.13888(6) 0.0200(2) Uani 1 1 d . . .
H07 H 0.757602 1.128352 0.150485 0.024 Uiso 1 1 calc R U .
C08 C 0.63821(7) 0.9227(2) 0.17677(6) 0.01816(19) Uani 1 1 d . . .
H08 H 0.684273 0.816527 0.214573 0.022 Uiso 1 1 calc R U .
C09 C 0.52781(7) 0.88491(18) 0.16161(5) 0.01389(17) Uani 1 1 d . . .
C10 C 0.49575(7) 0.6691(2) 0.20880(5) 0.01710(18) Uani 1 1 d . . .
O11 O 0.40028(6) 0.59773(18) 0.19884(5) 0.0281(2) Uani 1 1 d . . .
O12 O 0.57015(7) 0.56546(19) 0.25859(5) 0.0294(2) Uani 1 1 d . . .
H12 H 0.552(7) 0.46(3) 0.288(6) 0.05(3) Uiso 0.22(4) 1 d . . P
N13 N 0.52307(7) 0.18781(18) 0.33672(5) 0.01844(17) Uani 1 1 d . . .
H13 H 0.5364(16) 0.327(5) 0.3063(12) 0.022 Uiso 0.78(4) 1 d . U P
C14 C 0.60554(8) 0.0826(2) 0.38867(6) 0.01908(19) Uani 1 1 d . . .
H14 H 0.675342 0.148853 0.393517 0.023 Uiso 1 1 calc R U .
C15 C 0.42340(8) 0.1038(2) 0.32928(6) 0.0216(2) Uani 1 1 d . . .
H15 H 0.366146 0.184251 0.292708 0.026 Uiso 1 1 calc R U .
C16 C 0.59048(7) -0.1203(2) 0.43512(6) 0.01745(18) Uani 1 1 d . . .
H16 H 0.649406 -0.194089 0.471683 0.021 Uiso 1 1 calc R U .
C17 C 0.40293(8) -0.0980(2) 0.37411(6) 0.0199(2) Uani 1 1 d . . .
H17 H 0.331901 -0.156197 0.368535 0.024 Uiso 1 1 calc R U .
C18 C 0.48715(7) -0.21677(19) 0.42785(5) 0.01444(17) Uani 1 1 d . . .
C19 C 0.46308(7) -0.43057(18) 0.47473(5) 0.01540(18) Uani 1 1 d . . .
H19 H 0.390411 -0.473545 0.468929 0.018 Uiso 1 1 calc R U .

loop_
_atom_site_aniso_label
_atom_site_aniso_U_11
_atom_site_aniso_U_22
_atom_site_aniso_U_33
_atom_site_aniso_U_23
_atom_site_aniso_U_13
_atom_site_aniso_U_12
O01 0.0114(3) 0.0480(6) 0.0726(8) 0.0337(6) 0.0034(4) -0.0012(3)
O02 0.0156(3) 0.0517(6) 0.0390(5) 0.0229(5) 0.0004(3) 0.0072(4)
C03 0.0125(4) 0.0275(5) 0.0263(5) 0.0050(4) 0.0015(3) 0.0020(3)
C04 0.0111(4) 0.0185(4) 0.0169(4) 0.0032(3) 0.0019(3) 0.0008(3)
C05 0.0160(4) 0.0287(5) 0.0272(6) 0.0159(4) 0.0019(4) 0.0014(4)
C06 0.0173(4) 0.0282(5) 0.0271(5) 0.0129(4) 0.0045(4) -0.0029(4)
C07 0.0126(4) 0.0238(5) 0.0226(5) 0.0052(4) 0.0032(3) -0.0017(3)
C08 0.0130(4) 0.0209(5) 0.0183(4) 0.0058(3) 0.0007(3) 0.0004(3)
C09 0.0128(4) 0.0147(4) 0.0135(4) 0.0019(3) 0.0026(3) -0.0005(3)
C10 0.0172(4) 0.0178(4) 0.0159(4) 0.0026(3) 0.0039(3) -0.0016(3)
O11 0.0174(3) 0.0304(4) 0.0359(5) 0.0139(3) 0.0066(3) -0.0035(3)
O12 0.0221(4) 0.0350(5) 0.0258(4) 0.0183(4) -0.0023(3) -0.0065(3)
N13 0.0221(4) 0.0169(4) 0.0166(4) 0.0040(3) 0.0058(3) -0.0005(3)
C14 0.0170(4) 0.0199(4) 0.0210(5) 0.0035(4) 0.0065(3) -0.0006(3)
C15 0.0202(4) 0.0224(5) 0.0192(5) 0.0068(4) 0.0006(3) 0.0004(4)
C16 0.0147(4) 0.0187(4) 0.0185(4) 0.0041(3) 0.0038(3) 0.0008(3)
C17 0.0159(4) 0.0208(5) 0.0211(5) 0.0056(4) 0.0020(3) -0.0010(3)
C18 0.0148(4) 0.0140(4) 0.0144(4) 0.0016(3) 0.0039(3) 0.0003(3)
C19 0.0126(4) 0.0161(4) 0.0170(4) 0.0030(3) 0.0033(3) -0.0003(3)

loop_
_atom_type_symbol
_atom_type_description
_atom_type_scat_dispersion_real
_atom_type_scat_dispersion_imag
_atom_type_scat_source
C C 0.0033 0.0016 'International Tables Vol C Tables 4.2.6.8 and 6.1.1.4'
H H 0.0000 0.0000 'International Tables Vol C Tables 4.2.6.8 and 6.1.1.4'
N N 0.0061 0.0033 'International Tables Vol C Tables 4.2.6.8 and 6.1.1.4'
O O 0.0106 0.0060 'International Tables Vol C Tables 4.2.6.8 and 6.1.1.4'

loop_
_geom_angle_atom_site_label_1
_geom_angle_atom_site_label_2
_geom_angle_atom_site_label_3
_geom_angle
_geom_angle_site_symmetry_1
C03 O01 H01 112.8(12) .
O02 C03 O01 120.02(10) .
O02 C03 C04 120.23(10) .
O01 C03 C04 119.75(9) .
C05 C04 C09 117.99(8) .
C05 C04 C03 112.85(8) .
C09 C04 C03 129.16(8) .
C06 C05 C04 122.78(9) .
C06 C05 H05 118.6 .
C04 C05 H05 118.6 .
C07 C06 C05 119.35(9) .
C07 C06 H06 120.3 .
C05 C06 H06 120.3 .
C06 C07 C08 119.20(9) .
C06 C07 H07 120.4 .
C08 C07 H07 120.4 .
C07 C08 C09 122.61(9) .
C07 C08 H08 118.7 .
C09 C08 H08 118.7 .
C08 C09 C04 118.07(8) .
C08 C09 C10 114.27(8) .
C04 C09 C10 127.66(8) .
O12 C10 O11 121.81(9) .
O12 C10 C09 115.94(8) .
O11 C10 C09 122.24(9) .
C10 O12 H12 116(6) .
C15 N13 C14 121.27(9) .
C15 N13 H13 120.3(12) .
C14 N13 H13 118.4(12) .
N13 C14 C16 120.91(9) .
N13 C14 H14 119.5 .
C16 C14 H14 119.5 .
N13 C15 C17 120.67(9) .
N13 C15 H15 119.7 .
C17 C15 H15 119.7 .
C14 C16 C18 119.28(9) .
C14 C16 H16 120.4 .
C18 C16 H16 120.4 .
C15 C17 C18 119.71(9) .
C15 C17 H17 120.1 .
C18 C17 H17 120.1 .
C17 C18 C16 118.13(9) .
C17 C18 C19 118.54(8) .
C16 C18 C19 123.31(8) .
C19 C19 C18 124.16(10) 3_646
C19 C19 H19 117.9 3_646
C18 C19 H19 117.9 .

loop_
_geom_bond_atom_site_label_1
_geom_bond_atom_site_label_2
_geom_bond_distance
_geom_bond_site_symmetry_2
O01 C03 1.2989(14) .
O01 H01 1.05(2) .
O02 C03 1.2160(13) .
C03 C04 1.5189(13) .
C04 C05 1.3984(14) .
C04 C09 1.4145(13) .
C05 C06 1.3820(14) .
C05 H05 0.9500 .
C06 C07 1.3799(14) .
C06 H06 0.9500 .
C07 C08 1.3819(14) .
C07 H07 0.9500 .
C08 C09 1.4042(12) .
C08 H08 0.9500 .
C09 C10 1.5169(13) .
C10 O12 1.2547(12) .
C10 O11 1.2602(12) .
O12 H12 0.85(14) .
N13 C15 1.3377(13) .
N13 C14 1.3406(13) .
N13 H13 0.94(3) .
C14 C16 1.3769(14) .
C14 H14 0.9500 .
C15 C17 1.3771(14) .
C15 H15 0.9500 .
C16 C18 1.4034(13) .
C16 H16 0.9500 .
C17 C18 1.3980(13) .
C17 H17 0.9500 .
C18 C19 1.4630(13) .
C19 C19 1.3383(18) 3_646
C19 H19 0.9500 .

loop_
_geom_torsion_atom_site_label_1
_geom_torsion_atom_site_label_2
_geom_torsion_atom_site_label_3
_geom_torsion_atom_site_label_4
_geom_torsion
_geom_torsion_site_symmetry_4
O02 C03 C04 C05 -2.57(16) .
O01 C03 C04 C05 177.64(12) .
O02 C03 C04 C09 177.23(12) .
O01 C03 C04 C09 -2.56(18) .
C09 C04 C05 C06 -0.12(18) .
C03 C04 C05 C06 179.71(11) .
C04 C05 C06 C07 -0.32(19) .
C05 C06 C07 C08 0.30(18) .
C06 C07 C08 C09 0.16(17) .
C07 C08 C09 C04 -0.59(15) .
C07 C08 C09 C10 179.30(10) .
C05 C04 C09 C08 0.55(15) .
C03 C04 C09 C08 -179.24(10) .
C05 C04 C09 C10 -179.32(10) .
C03 C04 C09 C10 0.88(17) .
C08 C09 C10 O12 4.85(14) .
C04 C09 C10 O12 -175.28(10) .
C08 C09 C10 O11 -175.19(10) .
C04 C09 C10 O11 4.68(17) .
C15 N13 C14 C16 1.47(16) .
C14 N13 C15 C17 -1.30(16) .
N13 C14 C16 C18 -0.20(16) .
N13 C15 C17 C18 -0.12(17) .
C15 C17 C18 C16 1.33(15) .
C15 C17 C18 C19 179.96(10) .
C14 C16 C18 C17 -1.17(15) .
C14 C16 C18 C19 -179.73(10) .
C17 C18 C19 C19 176.29(12) 3_646
C16 C18 C19 C19 -5.15(18) 3_646
